data_2008495
loop_
_publ_author_name
'Xian-Jun Liu'
'Yu-Bo Fan'
'Yi Liu'
'Quan-Rui Wang'

_publ_section_title
;5-Ethyl-2-phenyl-1-(2,4,6-trichlorophenyl)-3-trifluoromethyl-1<i>H</i>-1,2,4-triazolium
 hexachloroantimonate
;
_journal_issue 5
_journal_name_full 'Acta Crystallographica Section C'
_journal_page_first IUC9900047
_journal_paper_doi 10.1107/S0108270199099473
_journal_volume 55
_journal_year 1999
_chemical_formula_iupac '(C17 H12 Cl3 F3 N3) [Sb Cl6]'
_chemical_formula_moiety 'C17 H12 Cl3 F3 N3 (Sb Cl6)'
_chemical_formula_sum 'C17 H12 Cl9 F3 N3 Sb'
_chemical_formula_weight 756.12
_chemical_name_systematic
; 5-Ethyl-2-phenyl-3-trifluoromethyl-1-(2,4,6-trichlorophenyl)-1H-
  1,2,4-triazolium hexachloroantimonate
;
_space_group_IT_number 14
_symmetry_cell_setting monoclinic
_symmetry_space_group_name_Hall '-P 2yn'
_symmetry_space_group_name_H-M 'P 1 21/n 1'
_cell_angle_alpha 90
_cell_angle_beta 103.436(8)
_cell_angle_gamma 90
_cell_formula_units_Z 4
_cell_length_a 11.5860(10)
_cell_length_b 15.480(2)
_cell_length_c 15.4080(10)
_cell_measurement_reflns_used 21
_cell_measurement_temperature 293.0
_cell_measurement_theta_max 26.55
_cell_measurement_theta_min 19.07
_cell_volume 2687.8(5)
_computing_cell_refinement 'MSC/AFC Diffractometer Control Software'
_computing_data_collection
;
MSC/AFC Diffractometer Control Software (Molecular Structure
Corporation, 1991)
;
_computing_data_reduction 'TEXSAN (Molecular Structure Corporation, 1985, 1992)'
_computing_molecular_graphics TEXSAN
_computing_publication_material TEXSAN
_computing_structure_refinement 'DIRDIF92 (Beurskens et al., 1992)'
_computing_structure_solution 'SHELXS86 (Sheldrick, 1985)'
_diffrn_ambient_temperature 293
_diffrn_measurement_device 'Rigaku AFC-7R'
_diffrn_measurement_method \w/2\q
_diffrn_radiation_monochromator graphite
_diffrn_radiation_source 'X-ray tube'
_diffrn_radiation_type MoK\a
_diffrn_radiation_wavelength 0.7107
_diffrn_reflns_av_R_equivalents 0.008
_diffrn_reflns_limit_h_max 14
_diffrn_reflns_limit_h_min 0
_diffrn_reflns_limit_k_max 18
_diffrn_reflns_limit_k_min 0
_diffrn_reflns_limit_l_max 15
_diffrn_reflns_limit_l_min -15
_diffrn_reflns_number 5464
_diffrn_reflns_theta_max 25.5
_diffrn_standards_decay_% -1.20
_diffrn_standards_interval_count 200
_diffrn_standards_number 3
_exptl_absorpt_coefficient_mu 1.9522
_exptl_absorpt_correction_T_max 0.677
_exptl_absorpt_correction_T_min 0.555
_exptl_absorpt_correction_type 'empirical via \y scan'
_exptl_absorpt_process_details '(North et al., 1968)'
_exptl_crystal_colour colorless
_exptl_crystal_density_diffrn 1.868
_exptl_crystal_density_method 'not measured'
_exptl_crystal_description prismatic
_exptl_crystal_F_000 1464
_exptl_crystal_size_max 0.4
_exptl_crystal_size_mid 0.2
_exptl_crystal_size_min 0.2
_refine_diff_density_max 0.630
_refine_diff_density_min -0.550
_refine_ls_extinction_coef 1.95E-8
_refine_ls_extinction_method Zachariasen_type_2_Gaussian_isotropic
_refine_ls_goodness_of_fit_obs 1.540
_refine_ls_hydrogen_treatment refall
_refine_ls_matrix_type full
_refine_ls_number_parameters 347
_refine_ls_number_reflns 3958
_refine_ls_number_restraints 0
_refine_ls_R_factor_obs .030
_refine_ls_shift/esd_max 0.030
_refine_ls_structure_factor_coef F
_refine_ls_weighting_scheme sigma
_refine_ls_wR_factor_obs .038
_reflns_number_gt 3958
_reflns_number_total 5464
_reflns_threshold_expression I>3\s(I)
_cod_data_source_file qa0110.cif
_cod_data_source_block I
_cod_depositor_comments
;
The following automatic conversions were performed:

'_atom_site_thermal_displace_type' tag value 'Uij' was replaced with
'Uani' value 45 times.

Automatic conversion script
Id: cif_fix_values 1646 2011-03-28 12:23:43Z adriana 
;
_cod_original_cell_volume 2688.1(5)
_cod_original_sg_symbol_H-M 'P 21/n'
_cod_original_formula_sum 'C17 H12 Cl9 F3 N3 Sb1'
_cod_database_code 2008495

loop_
_symmetry_equiv_pos_as_xyz
'  +x,  +y,  +z'
1/2-x,1/2+y,1/2-z
'  -x,  -y,  -z'
1/2+x,1/2-y,1/2+z

loop_
_atom_site_aniso_label
_atom_site_aniso_U_11
_atom_site_aniso_U_22
_atom_site_aniso_U_33
_atom_site_aniso_U_12
_atom_site_aniso_U_13
_atom_site_aniso_U_23
Sb .0563(2) .03710(10) .04050(10) .00140(10) .01170(10) .00534(10)
Cl(1) .0559(6) .0731(8) .1125(9) .0208(5) .0268(6) .0007(7)
Cl(2) .1177(10) .0465(6) .0956(9) -.0232(6) .0518(8) -.0188(6)
Cl(3) .0463(5) .0653(6) .0707(6) .0015(4) .0155(4) .0062(5)
Cl(4) .0720(7) .0774(8) .0601(6) -.0120(6) -.0040(5) .0071(5)
Cl(5) .0784(8) .0944(9) .0820(8) -.0035(7) .0434(6) -.0065(7)
Cl(6) .0970(9) .0729(8) .0625(7) -.0002(7) -.0166(6) .0015(6)
Cl(7) .1082(9) .0645(7) .0904(8) .0216(7) .0546(7) .0042(6)
Cl(8) .0960(8) .0380(5) .0787(7) .0030(5) .0316(6) .0126(5)
Cl(9) .1142(10) .0472(6) .0739(7) -.0149(6) .0061(6) .0199(5)
F(1) .215(4) .075(2) .090(2) -.062(2) .053(2) -.033(2)
F(2) .116(2) .119(3) .085(2) .048(2) .016(2) -.040(2)
F(3) .106(2) .077(2) .0520(10) .011(2) .0050(10) -.0140(10)
N(1) .086(2) .040(2) .049(2) .005(2) .019(2) .0030(10)
N(2) .056(2) .041(2) .0350(10) .0050(10) .0140(10) .0000(10)
N(3) .057(2) .038(2) .0350(10) .0050(10) .0130(10) .0000(10)
C(1) .068(2) .037(2) .045(2) -.001(2) .015(2) .005(2)
C(2) .067(2) .042(2) .044(2) .004(2) .018(2) .000(2)
C(3) .093(3) .053(3) .040(2) -.008(2) .011(2) .004(2)
C(4) .095(4) .079(4) .046(2) .021(3) .021(2) .009(2)
C(5) .095(3) .051(3) .054(2) .005(2) .018(2) -.009(2)
C(6) .059(2) .045(2) .034(2) .001(2) .015(2) .0010(10)
C(7) .074(3) .083(3) .062(3) .016(3) .030(2) .019(2)
C(8) .093(4) .106(4) .083(3) .001(3) .049(3) .028(3)
C(9) .122(5) .068(3) .055(3) -.016(3) .026(3) .016(2)
C(10) .096(4) .059(3) .053(2) .006(3) .006(2) .010(2)
C(11) .061(2) .054(2) .046(2) .003(2) .009(2) .004(2)
C(12) .051(2) .038(2) .032(2) .0020(10) .0140(10) .0030(10)
C(13) .046(2) .048(2) .044(2) .006(2) .016(2) .005(2)
C(14) .053(2) .057(2) .044(2) -.011(2) .014(2) .002(2)
C(15) .072(3) .039(2) .046(2) -.006(2) .028(2) -.003(2)
C(16) .064(2) .041(2) .056(2) .011(2) .031(2) .006(2)
C(17) .049(2) .041(2) .038(2) .004(2) .0150(10) .0030(10)

loop_
_atom_site_label
_atom_site_fract_x
_atom_site_fract_y
_atom_site_fract_z
_atom_site_U_iso_or_equiv
_atom_site_thermal_displace_type
_atom_site_calc_flag
_atom_site_calc_attached_atom
Sb .17561(2) .88052(2) .77574(2) .04456(8) Uani ? ?
Cl(1) -.43016(9) .24458(8) .55699(9) .0793(4) Uani ? ?
Cl(2) -.28960(10) -.07265(7) .48913(9) .0822(4) Uani ? ?
Cl(3) .03202(8) .17959(7) .58777(7) .0605(3) Uani ? ?
Cl(4) .02000(10) .86099(8) .64777(7) .0730(3) Uani ? ?
Cl(5) .31490(10) .83721(9) .69359(8) .0809(4) Uani ? ?
Cl(6) .32990(10) .89962(8) .90351(8) .0832(4) Uani ? ?
Cl(7) .03610(10) .92351(8) .85836(9) .0825(4) Uani ? ?
Cl(8) .15610(10) .73578(6) .81704(8) .0691(3) Uani ? ?
Cl(9) .19410(10) 1.02477(7) .73364(8) .0810(4) Uani ? ?
F(1) -.0549(4) .5254(2) .7502(2) .1240(10) Uani ? ?
F(2) -.2219(3) .4874(2) .7735(2) .1080(10) Uani ? ?
F(3) -.0668(2) .4203(2) .8359(2) .0803(9) Uani ? ?
N(1) -.1488(3) .4293(2) .5999(2) .0578(10) Uani ? ?
N(2) -.1556(3) .3151(2) .6851(2) .0434(8) Uani ? ?
N(3) -.1759(2) .2886(2) .5969(2) .0426(8) Uani ? ?
C(1) -.1721(3) .3593(2) .5475(2) .0500(10) Uani ? ?
C(2) -.1399(3) .4000(2) .6814(2) .0500(10) Uani ? ?
C(3) -.1894(5) .3588(3) .4487(3) .0620(10) Uani ? ?
C(4) -.0772(5) .3723(4) .4195(3) .073(2) Uani ? ?
C(5) -.1197(4) .4593(3) .7615(3) .0660(10) Uani ? ?
C(6) -.1654(3) .2563(2) .7568(2) .0455(10) Uani ? ?
C(7) -.2638(4) .2619(3) .7903(3) .071(2) Uani ? ?
C(8) -.2728(5) .2076(4) .8596(4) .089(2) Uani ? ?
C(9) -.1839(6) .1492(3) .8917(3) .081(2) Uani ? ?
C(10) -.0870(5) .1452(3) .8580(3) .0710(10) Uani ? ?
C(11) -.0744(4) .1997(3) .7891(3) .0540(10) Uani ? ?
C(12) -.2027(3) .2011(2) .5710(2) .0396(9) Uani ? ?
C(13) -.3194(3) .1731(2) .5502(2) .0455(10) Uani ? ?
C(14) -.3464(4) .0890(3) .5249(2) .0510(10) Uani ? ?
C(15) -.2561(4) .0328(2) .5208(2) .0500(10) Uani ? ?
C(16) -.1390(4) .0591(2) .5410(3) .0510(10) Uani ? ?
C(17) -.1126(3) .1437(2) .5653(2) .0419(9) Uani ? ?
H(1) -.234(4) .312(3) .428(3) .070(10) Uani ? ?
H(2) -.258(4) .390(3) .424(3) .060(10) Uani ? ?
H(3) -.032(4) .431(3) .447(3) .090(10) Uani ? ?
H(4) -.090(5) .367(3) .357(4) .110(10) Uani ? ?
H(5) -.017(4) .327(3) .444(3) .090(10) Uani ? ?
H(6) -.323(4) .290(3) .765(3) .080(10) Uani ? ?
H(7) -.346(5) .211(4) .880(4) .120(10) Uani ? ?
H(8) -.189(4) .115(3) .935(3) .090(10) Uani ? ?
H(9) -.020(5) .113(3) .874(4) .100(10) Uani ? ?
H(10) -.008(3) .202(2) .765(2) .050(10) Uani ? ?
H(11) -.425(3) .075(2) .510(2) .050(10) Uani ? ?
H(12) -.076(3) .021(2) .541(2) .046(9) Uani ? ?

loop_
_atom_type_symbol
_atom_type_scat_dispersion_real
_atom_type_scat_dispersion_imag
_atom_type_scat_source
C 0.003 0.002 'International Tables'
H 0.000 0.000 'International Tables'
N 0.006 0.003 'International Tables'
F 0.017 0.010 'International Tables'
Cl 0.148 0.159 'International Tables'
Sb -0.587 1.546 'International Tables'

loop_
_geom_angle_atom_site_label_1
_geom_angle_atom_site_label_2
_geom_angle_atom_site_label_3
_geom_angle
_geom_angle_publ_flag
Cl(4) Sb Cl(5) 90.01(5) no
Cl(4) Sb Cl(6) 179.73(4) no
Cl(4) Sb Cl(7) 90.05(5) no
Cl(4) Sb Cl(8) 90.07(4) no
Cl(4) Sb Cl(9) 89.54(4) no
Cl(5) Sb Cl(6) 90.18(5) no
Cl(5) Sb Cl(7) 179.81(4) no
Cl(5) Sb Cl(8) 89.73(4) no
Cl(5) Sb Cl(9) 90.25(5) no
Cl(6) Sb Cl(7) 89.75(5) no
Cl(6) Sb Cl(8) 89.74(4) no
Cl(6) Sb Cl(9) 90.65(4) no
Cl(7) Sb Cl(8) 90.09(4) no
Cl(7) Sb Cl(9) 89.93(5) no
Cl(8) Sb Cl(9) 179.61(4) no
C(1) N(1) C(2) 104.9(3) yes
N(3) N(2) C(2) 104.1(3) yes
N(3) N(2) C(6) 122.2(3) yes
C(2) N(2) C(6) 133.3(3) yes
N(2) N(3) C(1) 107.1(3) yes
N(2) N(3) C(12) 122.1(3) yes
C(1) N(3) C(12) 130.6(3) yes
N(1) C(1) N(3) 110.3(3) yes
N(1) C(1) C(3) 125.5(3) no
N(3) C(1) C(3) 124.2(3) no
N(1) C(2) N(2) 113.6(3) yes
N(1) C(2) C(5) 122.2(3) yes
N(2) C(2) C(5) 124.2(3) yes
C(1) C(3) C(4) 112.9(4) yes
F(1) C(5) F(2) 108.9(4) no
F(1) C(5) F(3) 108.1(4) no
F(1) C(5) C(2) 110.6(3) no
F(2) C(5) F(3) 106.4(4) no
F(2) C(5) C(2) 110.0(4) no
F(3) C(5) C(2) 112.6(3) no
N(2) C(6) C(7) 118.0(3) yes
N(2) C(6) C(11) 119.1(3) yes
C(7) C(6) C(11) 122.9(4) no
C(6) C(7) C(8) 118.4(5) no
C(7) C(8) C(9) 119.6(5) no
C(8) C(9) C(10) 121.0(5) no
C(9) C(10) C(11) 120.8(5) no
C(6) C(11) C(10) 117.2(4) no
N(3) C(12) C(13) 119.9(3) yes
N(3) C(12) C(17) 120.5(3) yes
C(13) C(12) C(17) 119.6(3) no
Cl(1) C(13) C(12) 119.3(3) no
Cl(1) C(13) C(14) 120.2(3) no
C(12) C(13) C(14) 120.5(3) no
C(13) C(14) C(15) 119.2(4) no
Cl(2) C(15) C(14) 119.4(3) no
Cl(2) C(15) C(16) 119.2(3) no
C(14) C(15) C(16) 121.4(3) no
C(15) C(16) C(17) 119.1(3) no
Cl(3) C(17) C(12) 119.5(3) no
Cl(3) C(17) C(16) 120.4(3) no
C(12) C(17) C(16) 120.2(3) no

loop_
_geom_bond_atom_site_label_1
_geom_bond_atom_site_label_2
_geom_bond_site_symmetry_1
_geom_bond_site_symmetry_2
_geom_bond_distance
_geom_bond_publ_flag
Sb Cl(4) ? ? 2.3620(10) no
Sb Cl(5) ? ? 2.3670(10) no
Sb Cl(6) ? ? 2.3500(10) no
Sb Cl(7) ? ? 2.3730(10) no
Sb Cl(8) ? ? 2.3550(10) no
Sb Cl(9) ? ? 2.3490(10) no
Cl(1) C(13) ? ? 1.716(4) no
Cl(2) C(15) ? ? 1.722(4) no
Cl(3) C(17) ? ? 1.722(4) no
F(1) C(5) ? ? 1.304(5) no
F(2) C(5) ? ? 1.315(5) no
F(3) C(5) ? ? 1.314(5) no
N(1) C(1) ? ? 1.340(5) yes
N(1) C(2) ? ? 1.316(4) yes
N(2) N(3) ? ? 1.387(4) yes
N(2) C(2) ? ? 1.330(4) yes
N(2) C(6) ? ? 1.456(4) yes
N(3) C(1) ? ? 1.340(4) yes
N(3) C(12) ? ? 1.427(4) yes
C(1) C(3) ? ? 1.488(5) yes
C(2) C(5) ? ? 1.513(5) yes
C(3) C(4) ? ? 1.486(7) yes
C(6) C(7) ? ? 1.360(5) no
C(6) C(11) ? ? 1.372(5) no
C(7) C(8) ? ? 1.381(6) no
C(8) C(9) ? ? 1.374(8) no
C(9) C(10) ? ? 1.343(7) no
C(10) C(11) ? ? 1.390(6) no
C(12) C(13) ? ? 1.384(5) no
C(12) C(17) ? ? 1.388(4) no
C(13) C(14) ? ? 1.374(5) no
C(14) C(15) ? ? 1.374(5) no
C(15) C(16) ? ? 1.382(5) no
C(16) C(17) ? ? 1.377(5) no

loop_
_geom_torsion_atom_site_label_1
_geom_torsion_atom_site_label_2
_geom_torsion_atom_site_label_3
_geom_torsion_atom_site_label_4
_geom_torsion
_geom_torsion_publ_flag
Cl(1) C(13) C(12) N(3) -0.5(4) no
Cl(1) C(13) C(12) C(17) -179.8(2) no
Cl(1) C(13) C(14) C(15) -179.4(3) no
Cl(2) C(15) C(14) C(13) 180.0(3) no
Cl(2) C(15) C(16) C(17) 179.3(3) no
Cl(3) C(17) C(12) N(3) -1.3(4) no
Cl(3) C(17) C(12) C(13) 177.9(2) no
Cl(3) C(17) C(16) C(15) -178.0(3) no
F(1) C(5) C(2) N(1) -32.9(6) no
F(1) C(5) C(2) N(2) 150.2(4) no
F(2) C(5) C(2) N(1) 87.5(5) no
F(2) C(5) C(2) N(2) -89.4(5) no
F(3) C(5) C(2) N(1) -154.0(4) no
F(3) C(5) C(2) N(2) 29.1(6) no
N(1) C(1) N(3) N(2) 0.9(4) yes
N(1) C(1) N(3) C(12) 176.8(3) yes
N(1) C(1) C(3) C(4) 72.5(6) yes
N(1) C(2) N(2) N(3) 0.2(4) yes
N(1) C(2) N(2) C(6) -173.0(4) yes
N(2) N(3) C(1) C(3) 179.9(4) yes
N(2) N(3) C(12) C(13) 89.0(4) yes
N(2) N(3) C(12) C(17) -91.7(4) yes
N(2) C(2) N(1) C(1) 0.3(5) yes
N(2) C(6) C(7) C(8) -178.7(4) yes
N(2) C(6) C(11) C(10) 179.5(4) yes
N(3) N(2) C(2) C(5) 177.4(4) yes
N(3) N(2) C(6) C(7) -103.5(4) yes
N(3) N(2) C(6) C(11) 78.2(4) yes
N(3) C(1) N(1) C(2) -0.7(4) yes
N(3) C(1) C(3) C(4) -106.4(5) yes
N(3) C(12) C(13) C(14) 179.8(3) yes
N(3) C(12) C(17) C(16) 179.5(3) yes
C(1) N(1) C(2) C(5) -177.0(4) yes
C(1) N(3) N(2) C(2) -0.6(4) yes
C(1) N(3) N(2) C(6) 173.6(3) yes
C(1) N(3) C(12) C(13) -86.4(5) yes
C(1) N(3) C(12) C(17) 92.9(4) yes
C(2) N(1) C(1) C(3) -179.7(4) yes
C(2) N(2) N(3) C(12) -177.0(3) yes
C(2) N(2) C(6) C(7) 68.7(6) yes
C(2) N(2) C(6) C(11) -109.5(5) yes
C(3) C(1) N(3) C(12) -4.2(6) yes
C(5) C(2) N(2) C(6) 4.1(7) yes
C(6) N(2) N(3) C(12) -2.8(5) yes
C(6) C(7) C(8) C(9) -0.9(9) no
C(6) C(11) C(10) C(9) -0.9(7) no
C(7) C(6) C(11) C(10) 1.4(6) no
C(7) C(8) C(9) C(10) 1.4(9) no
C(8) C(7) C(6) C(11) -0.5(8) no
C(8) C(9) C(10) C(11) -0.5(8) no
C(12) C(13) C(14) C(15) 0.3(5) no
C(12) C(17) C(16) C(15) 1.2(5) no
C(13) C(12) C(17) C(16) -1.3(5) no
C(13) C(14) C(15) C(16) -0.4(5) no
C(14) C(13) C(12) C(17) 0.6(5) no
C(14) C(15) C(16) C(17) -0.4(5) no
